data_2007613
loop_
_publ_author_name
'Lutz, Martin'
'Spek, Anthony L.'

_publ_section_title
;
 3-(<i>N</i>-Benzyl-<i>N</i>-methylcarbamoyl)-1,2,4-trimethylquinolinium
 Iodide
;
_journal_issue 9
_journal_name_full 'Acta Crystallographica Section C'
_journal_page_first 1291
_journal_page_last 1292
_journal_paper_doi 10.1107/S010827019800314X
_journal_volume 54
_journal_year 1998
_chemical_formula_iupac 'C21 H23 N2 O 1+, I 1-'
_chemical_formula_sum 'C21 H23 I N2 O'
_chemical_formula_weight 446.31
_chemical_name_systematic
; 3-(N-Methyl-N-benzyl)carbamoyl-1,2,4-
trimethylquinolinium iodide
;
_space_group_IT_number 14
_symmetry_cell_setting monoclinic
_symmetry_space_group_name_Hall '-P 2ybc'
_symmetry_space_group_name_H-M 'P 1 21/c 1'
_audit_creation_method SHELXL-97
_cell_angle_alpha 90.00
_cell_angle_beta 107.690(11)
_cell_angle_gamma 90.00
_cell_formula_units_Z 4
_cell_length_a 17.441(2)
_cell_length_b 10.9569(12)
_cell_length_c 10.756(3)
_cell_measurement_reflns_used 25
_cell_measurement_temperature 295(2)
_cell_measurement_theta_max 16.78
_cell_measurement_theta_min 14.33
_cell_volume 1958.3(6)
_computing_cell_refinement 'SET4 (de Boer & Duisenberg, 1984)'
_computing_data_collection 'locally modified CAD-4 Software (Enraf-Nonius, 1989)'
_computing_data_reduction 'HELENA (Spek, 1997)'
_computing_molecular_graphics 'PLATON (Spek, 1990)'
_computing_publication_material PLATON
_computing_structure_refinement 'SHELXL97 (Sheldrick, 1997)'
_computing_structure_solution 'DIRDIF96 (Beurskens et al., 1996)'
_diffrn_ambient_temperature 295(2)
_diffrn_measured_fraction_theta_full 0.946
_diffrn_measured_fraction_theta_max 0.946
_diffrn_measurement_device_type 'Enraf-Nonius CAD-4'
_diffrn_measurement_method \w/2\q
_diffrn_radiation_monochromator 'Zr filter'
_diffrn_radiation_source 'sealed tube'
_diffrn_radiation_type MoK\a
_diffrn_radiation_wavelength 0.71073
_diffrn_reflns_av_R_equivalents 0.016
_diffrn_reflns_av_sigmaI/netI 0.009
_diffrn_reflns_limit_h_max 19
_diffrn_reflns_limit_h_min -20
_diffrn_reflns_limit_k_max 0
_diffrn_reflns_limit_k_min -13
_diffrn_reflns_limit_l_max 12
_diffrn_reflns_limit_l_min 0
_diffrn_reflns_number 3649
_diffrn_reflns_theta_full 24.99
_diffrn_reflns_theta_max 25
_diffrn_reflns_theta_min 1.23
_diffrn_standards_decay_% 0.0
_diffrn_standards_interval_time 60
_diffrn_standards_number 3
_exptl_absorpt_coefficient_mu 1.646
_exptl_absorpt_correction_T_max 0.48
_exptl_absorpt_correction_T_min 0.33
_exptl_absorpt_correction_type '\y scans (North et al., 1968)'
_exptl_crystal_colour yellow
_exptl_crystal_density_diffrn 1.514
_exptl_crystal_density_method 'not measured'
_exptl_crystal_description plate
_exptl_crystal_F_000 896
_exptl_crystal_size_max 0.95
_exptl_crystal_size_mid 0.75
_exptl_crystal_size_min 0.45
_refine_diff_density_max 0.242
_refine_diff_density_min -0.668
_refine_ls_extinction_method none
_refine_ls_goodness_of_fit_ref 1.136
_refine_ls_hydrogen_treatment 'H atoms constrained'
_refine_ls_matrix_type full
_refine_ls_number_parameters 226
_refine_ls_number_reflns 3448
_refine_ls_number_restraints 0
_refine_ls_restrained_S_all 1.136
_refine_ls_R_factor_all 0.033
_refine_ls_R_factor_gt 0.029
_refine_ls_shift/su_max 0.001
_refine_ls_shift/su_mean 0.000
_refine_ls_structure_factor_coef Fsqd
_refine_ls_weighting_details 'w = 1/[\s^2^(Fo^2^)+(0.0452P)^2^+1.0685P] where P = (Fo^2^+2Fc^2^)/3'
_refine_ls_weighting_scheme calc
_refine_ls_wR_factor_ref 0.085
_reflns_number_gt 3150
_reflns_number_total 3448
_reflns_threshold_expression I>2\s(I)
_cod_data_source_file fg1441.cif
_cod_data_source_block fg1441
_cod_depositor_comments
;
The following automatic conversions were performed:

'_refine_ls_weighting_scheme' value 'calc w =
1/[\s^2^(Fo^2^)+(0.0452P)^2^+1.0685P] where P = (Fo^2^+2Fc^2^)/3' was
changed to 'calc'. New tag '_refine_ls_weighting_details' was
created. The value of the new tag was set to 'w =
1/[\s^2^(Fo^2^)+(0.0452P)^2^+1.0685P] where P = (Fo^2^+2Fc^2^)/3'.

Automatic conversion script
Id: cif_fix_values 3143 2015-03-26 13:38:13Z robertas 
;
_cod_original_sg_symbol_H-M 'P 21/c'
_cod_database_code 2007613

loop_
_symmetry_equiv_pos_as_xyz
'x, y, z'
'-x, y+1/2, -z+1/2'
'-x, -y, -z'
'x, -y-1/2, z-1/2'

loop_
_atom_site_label
_atom_site_fract_x
_atom_site_fract_y
_atom_site_fract_z
_atom_site_U_iso_or_equiv
_atom_site_adp_type
_atom_site_calc_flag
_atom_site_refinement_flags
_atom_site_occupancy
_atom_site_disorder_assembly
_atom_site_disorder_group
_atom_site_type_symbol
N1 .19611(13) .32541(19) .54859(19) .0441(5) Uani d . 1 . . N
N2 .31740(12) .67579(19) .71482(19) .0396(4) Uani d . 1 . . N
C1 .23365(15) .4935(2) .6922(2) .0372(5) Uani d . 1 . . C
C2 .15895(16) .5000(2) .7099(2) .0391(5) Uani d . 1 . . C
C3 .14188(18) .5950(3) .7991(3) .0543(7) Uani d . 1 . . C
H1 .1783 .6622 .8070 .081 Uiso calc R 1 . . H
H2 .1489 .5599 .8836 .081 Uiso calc R 1 . . H
H3 .0875 .6234 .7635 .081 Uiso calc R 1 . . H
C4 .09922(14) .4158(2) .6416(2) .0411(5) Uani d . 1 . . C
C5 .02062(16) .4161(3) .6531(3) .0532(7) Uani d . 1 . . C
H4 .0070 .4728 .7071 .064 Uiso calc R 1 . . H
C6 -.03527(18) .3342(3) .5860(3) .0645(8) Uani d . 1 . . C
H5 -.0868 .3353 .5944 .077 Uiso calc R 1 . . H
C7 -.0157(2) .2489(3) .5049(3) .0727(10) Uani d . 1 . . C
H6 -.0546 .1939 .4589 .087 Uiso calc R 1 . . H
C8 .0599(2) .2445(3) .4916(3) .0621(8) Uani d . 1 . . C
H7 .0721 .1866 .4373 .075 Uiso calc R 1 . . H
C9 .11876(16) .3279(2) .5603(2) .0449(6) Uani d . 1 . . C
C10 .2146(2) .2301(3) .4641(3) .0647(8) Uani d . 1 . . C
H8 .2071 .1509 .4966 .097 Uiso calc R 1 . . H
H9 .2695 .2385 .4642 .097 Uiso calc R 1 . . H
H10 .1794 .2392 .3766 .097 Uiso calc R 1 . . H
C11 .25215(15) .4065(2) .6099(2) .0407(5) Uani d . 1 . . C
C12 .33253(17) .4064(3) .5869(3) .0573(7) Uani d . 1 . . C
H11 .3688 .4583 .6499 .086 Uiso calc R 1 . . H
H12 .3269 .4362 .5007 .086 Uiso calc R 1 . . H
H13 .3535 .3248 .5955 .086 Uiso calc R 1 . . H
C13 .30081(14) .5751(2) .7715(2) .0395(5) Uani d . 1 . . C
C14 .27506(17) .7121(3) .5810(3) .0529(6) Uani d . 1 . . C
H14 .3103 .7033 .5282 .079 Uiso calc R 1 . . H
H15 .2584 .7957 .5798 .079 Uiso calc R 1 . . H
H16 .2286 .6611 .5469 .079 Uiso calc R 1 . . H
C15 .38591(15) .7519(2) .7868(2) .0435(5) Uani d . 1 . . C
H17 .3917 .7482 .8793 .052 Uiso calc R 1 . . H
H18 .3754 .8361 .7589 .052 Uiso calc R 1 . . H
C16 .46342(14) .7104(2) .7646(2) .0395(5) Uani d . 1 . . C
C17 .48862(17) .7601(3) .6653(3) .0543(7) Uani d . 1 . . C
H19 .4579 .8205 .6121 .065 Uiso calc R 1 . . H
C18 .5588(2) .7209(4) .6444(3) .0734(10) Uani d . 1 . . C
H20 .5746 .7540 .5765 .088 Uiso calc R 1 . . H
C19 .60584(19) .6327(3) .7239(3) .0653(8) Uani d . 1 . . C
H21 .6535 .6072 .7102 .078 Uiso calc R 1 . . H
C20 .58183(17) .5832(2) .8228(3) .0519(6) Uani d . 1 . . C
H22 .6132 .5239 .8768 .062 Uiso calc R 1 . . H
C21 .51087(16) .6213(2) .8426(2) .0453(6) Uani d . 1 . . C
H23 .4947 .5864 .9094 .054 Uiso calc R 1 . . H
I .175847(13) .51140(2) .23177(2) .06474(11) Uani d . 1 . . I
O .33701(13) .5449(2) .88441(18) .0583(5) Uani d . 1 . . O

loop_
_atom_site_aniso_label
_atom_site_aniso_U_11
_atom_site_aniso_U_22
_atom_site_aniso_U_33
_atom_site_aniso_U_12
_atom_site_aniso_U_13
_atom_site_aniso_U_23
N1 .0558(12) .0390(11) .0383(10) .0031(9) .0157(9) -.0015(8)
N2 .0401(10) .0423(11) .0356(10) -.0017(8) .0103(8) .0027(8)
C1 .0401(13) .0388(12) .0309(11) .0010(9) .0082(10) .0039(9)
C2 .0445(13) .0388(13) .0348(12) .0015(9) .0133(10) .0050(9)
C3 .0574(16) .0537(16) .0569(16) -.0015(13) .0251(13) -.0109(13)
C4 .0433(13) .0405(12) .0382(12) -.0007(10) .0104(10) .0085(10)
C5 .0467(14) .0559(16) .0569(16) -.0007(12) .0155(12) .0138(13)
C6 .0485(16) .0672(19) .072(2) -.0109(14) .0095(14) .0159(16)
C7 .063(2) .066(2) .072(2) -.0257(16) -.0036(16) .0059(16)
C8 .069(2) .0522(16) .0574(17) -.0143(14) .0079(14) -.0069(13)
C9 .0515(14) .0401(13) .0385(12) -.0041(11) .0071(10) .0053(10)
C10 .088(2) .0494(16) .0611(18) -.0009(15) .0299(16) -.0177(14)
C11 .0472(13) .0405(13) .0341(12) .0043(10) .0118(10) .0039(10)
C12 .0556(16) .0586(17) .0639(17) .0081(13) .0274(14) -.0055(14)
C13 .0400(12) .0445(13) .0337(12) -.0011(10) .0109(10) -.0008(10)
C14 .0537(15) .0564(16) .0444(14) -.0024(12) .0084(12) .0153(12)
C15 .0464(13) .0411(13) .0445(13) -.0064(10) .0160(11) -.0070(10)
C16 .0428(13) .0397(12) .0343(12) -.0035(10) .0094(10) -.0063(9)
C17 .0537(16) .0648(17) .0456(14) .0158(13) .0168(12) .0137(13)
C18 .071(2) .106(3) .0538(17) .0308(19) .0347(16) .0257(18)
C19 .0592(17) .084(2) .0554(16) .0265(16) .0212(14) .0037(16)
C20 .0581(16) .0441(14) .0476(14) .0111(12) .0072(12) .0012(11)
C21 .0548(15) .0403(13) .0390(12) -.0045(11) .0114(11) .0007(10)
I .06197(16) .06322(16) .06497(16) .01471(9) .01326(11) .00395(9)
O .0621(12) .0681(12) .0368(10) -.0137(10) .0032(9) .0102(9)

loop_
_atom_type_symbol
_atom_type_description
_atom_type_scat_dispersion_real
_atom_type_scat_dispersion_imag
_atom_type_scat_source
C C 0.0033 0.0016 'International Tables Vol C Tables 4.2.6.8 and 6.1.1.4'
H H 0.0000 0.0000 'International Tables Vol C Tables 4.2.6.8 and 6.1.1.4'
I I -0.4742 1.8119 'International Tables Vol C Tables 4.2.6.8 and 6.1.1.4'
N N 0.0061 0.0033 'International Tables Vol C Tables 4.2.6.8 and 6.1.1.4'
O O 0.0106 0.0060 'International Tables Vol C Tables 4.2.6.8 and 6.1.1.4'

loop_
_geom_angle_atom_site_label_1
_geom_angle_atom_site_label_2
_geom_angle_atom_site_label_3
_geom_angle
_geom_angle_publ_flag
C11 N1 C9 121.7(2) no
C11 N1 C10 120.5(2) no
C9 N1 C10 117.8(2) no
C11 N1 I 86.69(13) no
C9 N1 I 103.63(14) no
C10 N1 I 79.08(15) no
C13 N2 C14 124.1(2) yes
C13 N2 C15 118.9(2) yes
C14 N2 C15 116.8(2) yes
C2 C1 C11 122.2(2) no
C2 C1 C13 119.6(2) no
C11 C1 C13 118.0(2) no
C1 C2 C4 118.1(2) no
C1 C2 C3 120.3(2) no
C4 C2 C3 121.6(2) no
C2 C3 H1 109.5 no
C2 C3 H2 109.5 no
H1 C3 H2 109.5 no
C2 C3 H3 109.5 no
H1 C3 H3 109.5 no
H2 C3 H3 109.5 no
C9 C4 C5 118.6(2) no
C9 C4 C2 119.2(2) no
C5 C4 C2 122.2(2) no
C6 C5 C4 120.7(3) no
C6 C5 H4 119.7 no
C4 C5 H4 119.7 no
C5 C6 C7 120.3(3) no
C5 C6 H5 119.9 no
C7 C6 H5 119.9 no
C8 C7 C6 121.1(3) no
C8 C7 H6 119.4 no
C6 C7 H6 119.4 no
C7 C8 C9 119.7(3) no
C7 C8 H7 120.2 no
C9 C8 H7 120.2 no
N1 C9 C8 120.9(3) no
N1 C9 C4 119.5(2) no
C8 C9 C4 119.6(3) no
N1 C10 I 78.96(15) no
N1 C10 H8 109.5 no
I C10 H8 158.9 no
N1 C10 H9 109.5 no
I C10 H9 84.5 no
H8 C10 H9 109.5 no
N1 C10 H10 109.5 no
I C10 H10 49.8 no
H8 C10 H10 109.5 no
H9 C10 H10 109.5 no
N1 C11 C1 119.2(2) no
N1 C11 C12 120.0(2) no
C1 C11 C12 120.7(2) no
C11 C12 H11 109.5 no
C11 C12 H12 109.5 no
H11 C12 H12 109.5 no
C11 C12 H13 109.5 no
H11 C12 H13 109.5 no
H12 C12 H13 109.5 no
O C13 N2 123.7(2) yes
O C13 C1 118.3(2) yes
N2 C13 C1 118.0(2) yes
N2 C14 H14 109.5 no
N2 C14 H15 109.5 no
H14 C14 H15 109.5 no
N2 C14 H16 109.5 no
H14 C14 H16 109.5 no
H15 C14 H16 109.5 no
N2 C15 C16 111.68(19) yes
N2 C15 H17 109.3 no
C16 C15 H17 109.3 no
N2 C15 H18 109.3 no
C16 C15 H18 109.3 no
H17 C15 H18 107.9 no
C17 C16 C21 118.2(2) no
C17 C16 C15 120.8(2) no
C21 C16 C15 121.0(2) no
C18 C17 C16 120.6(3) no
C18 C17 H19 119.7 no
C16 C17 H19 119.7 no
C17 C18 C19 120.4(3) no
C17 C18 H20 119.8 no
C19 C18 H20 119.8 no
C20 C19 C18 119.6(3) no
C20 C19 H21 120.2 no
C18 C19 H21 120.2 no
C19 C20 C21 120.0(3) no
C19 C20 H22 120.0 no
C21 C20 H22 120.0 no
C20 C21 C16 121.2(2) no
C20 C21 H23 119.4 no
C16 C21 H23 119.4 no
N1 I C10 21.96(5) no

loop_
_geom_bond_atom_site_label_1
_geom_bond_atom_site_label_2
_geom_bond_site_symmetry_2
_geom_bond_distance
_geom_bond_publ_flag
N1 C11 . 1.337(3) no
N1 C9 . 1.393(3) no
N1 C10 . 1.483(3) no
N1 I . 3.893(2) yes
N2 C13 . 1.334(3) yes
N2 C14 . 1.459(3) yes
N2 C15 . 1.470(3) yes
C1 C2 . 1.375(4) no
C1 C11 . 1.403(3) no
C1 C13 . 1.514(3) yes
C2 C4 . 1.418(4) no
C2 C3 . 1.504(3) no
C3 H1 . .9600 no
C3 H2 . .9600 no
C3 H3 . .9600 no
C4 C9 . 1.411(4) no
C4 C5 . 1.414(4) no
C5 C6 . 1.359(4) no
C5 H4 . .9300 no
C6 C7 . 1.389(5) no
C6 H5 . .9300 no
C7 C8 . 1.370(5) no
C7 H6 . .9300 no
C8 C9 . 1.405(4) no
C8 H7 . .9300 no
C10 I . 3.895(3) yes
C10 H8 . .9600 no
C10 H9 . .9600 no
C10 H10 . .9600 no
C11 C12 . 1.495(4) no
C12 H11 . .9600 no
C12 H12 . .9600 no
C12 H13 . .9600 no
C13 O . 1.232(3) yes
C14 H14 . .9600 no
C14 H15 . .9600 no
C14 H16 . .9600 no
C15 C16 . 1.512(3) yes
C15 H17 . .9700 no
C15 H18 . .9700 no
C16 C17 . 1.384(4) no
C16 C21 . 1.386(3) no
C17 C18 . 1.378(4) no
C17 H19 . .9300 no
C18 C19 . 1.382(4) no
C18 H20 . .9300 no
C19 C20 . 1.369(4) no
C19 H21 . .9300 no
C20 C21 . 1.382(4) no
C20 H22 . .9300 no
C21 H23 . .9300 no

loop_
_geom_torsion_atom_site_label_1
_geom_torsion_atom_site_label_2
_geom_torsion_atom_site_label_3
_geom_torsion_atom_site_label_4
_geom_torsion
_geom_torsion_publ_flag
C11 C1 C2 C4 -0.4(3) no
C13 C1 C2 C4 -175.2(2) no
C11 C1 C2 C3 -179.9(2) no
C13 C1 C2 C3 5.2(3) no
C1 C2 C4 C9 1.0(3) no
C3 C2 C4 C9 -179.4(2) no
C1 C2 C4 C5 -179.6(2) no
C3 C2 C4 C5 0.0(4) no
C9 C4 C5 C6 -0.8(4) no
C2 C4 C5 C6 179.9(2) no
C4 C5 C6 C7 0.0(4) no
C5 C6 C7 C8 0.6(5) no
C6 C7 C8 C9 -0.4(5) no
C11 N1 C9 C8 177.8(2) no
C10 N1 C9 C8 -1.5(4) no
I N1 C9 C8 83.2(2) no
C11 N1 C9 C4 -1.8(3) no
C10 N1 C9 C4 178.9(2) no
I N1 C9 C4 -96.4(2) no
C7 C8 C9 N1 179.9(3) no
C7 C8 C9 C4 -0.4(4) no
C5 C4 C9 N1 -179.4(2) no
C2 C4 C9 N1 0.0(3) no
C5 C4 C9 C8 1.0(4) no
C2 C4 C9 C8 -179.7(2) no
C11 N1 C10 I -79.5(2) no
C9 N1 C10 I 99.77(19) no
C9 N1 C11 C1 2.5(3) no
C10 N1 C11 C1 -178.2(2) no
I N1 C11 C1 106.5(2) no
C9 N1 C11 C12 -175.4(2) no
C10 N1 C11 C12 3.8(4) no
I N1 C11 C12 -71.4(2) no
C2 C1 C11 N1 -1.4(3) no
C13 C1 C11 N1 173.5(2) no
C2 C1 C11 C12 176.5(2) no
C13 C1 C11 C12 -8.6(3) no
C14 N2 C13 O 179.8(3) yes
C15 N2 C13 O 4.2(4) yes
C14 N2 C13 C1 -0.2(4) yes
C15 N2 C13 C1 -175.8(2) yes
C2 C1 C13 O 79.9(3) yes
C11 C1 C13 O -95.2(3) yes
C2 C1 C13 N2 -100.1(3) yes
C11 C1 C13 N2 84.8(3) yes
C13 N2 C15 C16 88.1(3) yes
C14 N2 C15 C16 -87.8(3) yes
N2 C15 C16 C17 91.8(3) yes
N2 C15 C16 C21 -87.8(3) yes
C21 C16 C17 C18 0.4(4) no
C15 C16 C17 C18 -179.2(3) no
C16 C17 C18 C19 -1.1(6) no
C17 C18 C19 C20 0.8(6) no
C18 C19 C20 C21 0.1(5) no
C19 C20 C21 C16 -0.8(4) no
C17 C16 C21 C20 0.5(4) no
C15 C16 C21 C20 -179.9(2) no
C11 N1 I C10 121.9(2) no
C9 N1 I C10 -116.2(2) no

loop_
_cod_related_entry_id
_cod_related_entry_database
_cod_related_entry_code
1 ChemSpider 21136898
